data_2222651
loop_
_publ_author_name
'Zhu, Xiaohui'

_publ_section_title
;
 2,3,4,5-Tetrafluorobenzoic acid--4,4'-bipyridine (2/1)
;
_journal_coeditor_code CV2583
_journal_issue 8
_journal_name_full 'Acta Crystallographica Section E'
_journal_page_first o1886
_journal_paper_doi 10.1107/S1600536809027445
_journal_volume 65
_journal_year 2009
_chemical_formula_iupac '2C7 H2 F4 O2, C10 H8 N2'
_chemical_formula_moiety '2(C7 H2 F4 O2), C10 H8 N2'
_chemical_formula_sum 'C24 H12 F8 N2 O4'
_chemical_formula_weight 544.36
_chemical_name_systematic
;
2,3,4,5-Tetrafluorobenzoic acid--4,4'-bipyridine (2/1)
;
_space_group_IT_number 14
_symmetry_cell_setting monoclinic
_symmetry_space_group_name_Hall '-P 2ybc'
_symmetry_space_group_name_H-M 'P 1 21/c 1'
_atom_sites_solution_hydrogens geom
_atom_sites_solution_primary direct
_atom_sites_solution_secondary difmap
_audit_creation_method SHELXL-97
_cell_angle_alpha 90.00
_cell_angle_beta 93.181(2)
_cell_angle_gamma 90.00
_cell_formula_units_Z 2
_cell_length_a 6.6517(7)
_cell_length_b 8.3419(14)
_cell_length_c 19.5310(11)
_cell_measurement_reflns_used 1438
_cell_measurement_temperature 298(2)
_cell_measurement_theta_max 23.941
_cell_measurement_theta_min 3.217
_cell_volume 1082.1(2)
_computing_cell_refinement 'SAINT (Siemens, 1996)'
_computing_data_collection 'SMART (Siemens, 1996)'
_computing_data_reduction 'SAINT (Siemens, 1996)'
_computing_molecular_graphics 'SHELXTL (Sheldrick, 2008)'
_computing_publication_material 'SHELXTL (Sheldrick, 2008)'
_computing_structure_refinement 'SHELXL97 (Sheldrick, 2008)'
_computing_structure_solution 'SHELXS97 (Sheldrick, 2008)'
_diffrn_ambient_temperature 298(2)
_diffrn_measured_fraction_theta_full 0.993
_diffrn_measured_fraction_theta_max 0.993
_diffrn_measurement_device_type 'Bruker SMART APEX'
_diffrn_measurement_method '\f and \w'
_diffrn_radiation_monochromator graphite
_diffrn_radiation_source 'fine-focus sealed tube'
_diffrn_radiation_type MoK\a
_diffrn_radiation_wavelength 0.71073
_diffrn_reflns_av_R_equivalents 0.0307
_diffrn_reflns_av_sigmaI/netI 0.0342
_diffrn_reflns_limit_h_max 7
_diffrn_reflns_limit_h_min -6
_diffrn_reflns_limit_k_max 9
_diffrn_reflns_limit_k_min -7
_diffrn_reflns_limit_l_max 23
_diffrn_reflns_limit_l_min -22
_diffrn_reflns_number 5243
_diffrn_reflns_theta_full 25.00
_diffrn_reflns_theta_max 25.00
_diffrn_reflns_theta_min 2.09
_exptl_absorpt_coefficient_mu 0.160
_exptl_absorpt_correction_type none
_exptl_crystal_colour colourless
_exptl_crystal_density_diffrn 1.671
_exptl_crystal_density_method 'not measured'
_exptl_crystal_description block
_exptl_crystal_F_000 548
_exptl_crystal_size_max 0.45
_exptl_crystal_size_mid 0.43
_exptl_crystal_size_min 0.24
_refine_diff_density_max 0.217
_refine_diff_density_min -0.152
_refine_ls_extinction_method none
_refine_ls_goodness_of_fit_ref 1.000
_refine_ls_hydrogen_treatment constr
_refine_ls_matrix_type full
_refine_ls_number_parameters 172
_refine_ls_number_reflns 1888
_refine_ls_number_restraints 0
_refine_ls_restrained_S_all 1.000
_refine_ls_R_factor_all 0.0767
_refine_ls_R_factor_gt 0.0370
_refine_ls_shift/su_max 0.000
_refine_ls_shift/su_mean 0.000
_refine_ls_structure_factor_coef Fsqd
_refine_ls_weighting_details 'calc w=1/[\s^2^(Fo^2^)+(0.062P)^2^+0.1216P] where P=(Fo^2^+2Fc^2^)/3'
_refine_ls_weighting_scheme calc
_refine_ls_wR_factor_gt 0.0926
_refine_ls_wR_factor_ref 0.1232
_reflns_number_gt 1107
_reflns_number_total 1888
_reflns_threshold_expression I>2\s(I)
_cod_data_source_file cv2583.cif
_cod_data_source_block I
_cod_depositor_comments
;
The following automatic conversions were performed:
'_symmetry_cell_setting' value 'Monoclinic' changed to 'monoclinic'
according to '/home/saulius/struct/CIF-dictionaries/cif_core.dic'
dictionary named 'cif_core.dic' version 2.4.1 from 2010-06-29.

Automatic conversion script
Id: cif_fix_enum 1527 2010-12-29 10:47:43Z saulius 

The following automatic conversions were performed:

'_symmetry_cell_setting' value 'Monoclinic' changed to 'monoclinic'
according to /home/saulius/struct/CIF-dictionaries/cif_core.dic
dictionary named 'cif_core.dic' version 2.4.1 from 2010-06-29.

Automatic conversion script
Id: cif_fix_values 1715 2011-07-08 13:25:40Z adriana 
;
_cod_original_sg_symbol_H-M 'P 21/c'
_cod_database_code 2222651
_cod_database_fobs_code 2222651

loop_
_symmetry_equiv_pos_as_xyz
'x, y, z'
'-x, y+1/2, -z+1/2'
'-x, -y, -z'
'x, -y-1/2, z-1/2'

loop_
_atom_site_type_symbol
_atom_site_label
_atom_site_fract_x
_atom_site_fract_y
_atom_site_fract_z
_atom_site_U_iso_or_equiv
_atom_site_adp_type
_atom_site_calc_flag
_atom_site_refinement_flags
_atom_site_occupancy
_atom_site_disorder_assembly
_atom_site_disorder_group
F F2 0.7895(2) 0.12908(19) 0.19446(8) 0.0718(5) Uani d . 1 . .
C C2 0.5194(3) 0.1029(3) 0.34972(12) 0.0468(6) Uani d . 1 . .
C C3 0.5693(3) 0.1433(3) 0.28441(12) 0.0489(6) Uani d . 1 . .
O O1 0.2294(3) 0.2650(2) 0.34704(9) 0.0694(6) Uani d . 1 . .
H H1 0.1322 0.2933 0.3681 0.104 Uiso calc R 1 . .
C C10 0.5879(3) 0.4735(3) 0.48110(12) 0.0470(6) Uani d . 1 . .
F F3 1.0440(2) -0.05674(19) 0.27137(8) 0.0749(5) Uani d . 1 . .
C C7 0.6499(4) 0.0052(3) 0.38789(13) 0.0534(7) Uani d . 1 . .
H H7 0.6191 -0.0250 0.4319 0.064 Uiso calc R 1 . .
F F1 0.4516(2) 0.2331(2) 0.24231(8) 0.0806(5) Uani d . 1 . .
C C5 0.8729(3) -0.0054(3) 0.29677(13) 0.0508(6) Uani d . 1 . .
N N1 0.9175(3) 0.3732(3) 0.40908(11) 0.0588(6) Uani d . 1 . .
C C4 0.7454(4) 0.0890(3) 0.25813(13) 0.0517(7) Uani d . 1 . .
C C6 0.8238(4) -0.0474(3) 0.36163(13) 0.0553(7) Uani d . 1 . .
C C1 0.3355(4) 0.1634(3) 0.38353(15) 0.0559(7) Uani d . 1 . .
O O2 0.2975(3) 0.1188(3) 0.43978(11) 0.0916(7) Uani d . 1 . .
F F4 0.9521(2) -0.1423(2) 0.39827(9) 0.0884(6) Uani d . 1 . .
C C9 0.6276(4) 0.5363(3) 0.41783(14) 0.0641(8) Uani d . 1 . .
H H9 0.5431 0.6140 0.3978 0.077 Uiso calc R 1 . .
C C8 0.7922(4) 0.4839(4) 0.38453(15) 0.0683(8) Uani d . 1 . .
H H8 0.8163 0.5293 0.3423 0.082 Uiso calc R 1 . .
C C11 0.7186(4) 0.3584(4) 0.50629(14) 0.0705(8) Uani d . 1 . .
H H11 0.6988 0.3110 0.5485 0.085 Uiso calc R 1 . .
C C12 0.8799(4) 0.3124(4) 0.46918(15) 0.0723(8) Uani d . 1 . .
H H12 0.9665 0.2343 0.4877 0.087 Uiso calc R 1 . .

loop_
_atom_site_aniso_label
_atom_site_aniso_U_11
_atom_site_aniso_U_22
_atom_site_aniso_U_33
_atom_site_aniso_U_12
_atom_site_aniso_U_13
_atom_site_aniso_U_23
F2 0.0840(11) 0.0793(10) 0.0551(9) 0.0070(8) 0.0311(8) 0.0059(8)
C2 0.0446(13) 0.0492(14) 0.0477(14) -0.0005(11) 0.0116(11) -0.0041(11)
C3 0.0489(14) 0.0480(14) 0.0505(15) 0.0057(11) 0.0087(12) 0.0008(12)
O1 0.0577(11) 0.0810(13) 0.0721(13) 0.0203(10) 0.0250(9) 0.0034(11)
C10 0.0375(12) 0.0598(15) 0.0440(13) -0.0011(11) 0.0045(10) -0.0094(12)
F3 0.0574(9) 0.0898(12) 0.0803(11) 0.0176(8) 0.0280(8) -0.0038(9)
C7 0.0533(15) 0.0590(16) 0.0492(15) 0.0012(13) 0.0143(12) 0.0037(12)
F1 0.0824(11) 0.0976(13) 0.0633(11) 0.0354(10) 0.0166(8) 0.0160(9)
C5 0.0439(14) 0.0535(16) 0.0564(15) 0.0039(12) 0.0158(12) -0.0068(12)
N1 0.0457(12) 0.0711(15) 0.0604(15) 0.0057(11) 0.0119(10) -0.0101(12)
C4 0.0582(15) 0.0520(15) 0.0467(15) -0.0042(12) 0.0208(13) -0.0020(12)
C6 0.0542(15) 0.0574(16) 0.0546(16) 0.0096(13) 0.0045(13) 0.0031(13)
C1 0.0462(14) 0.0623(17) 0.0605(18) 0.0011(13) 0.0154(13) -0.0058(14)
O2 0.0743(13) 0.1325(18) 0.0718(14) 0.0290(13) 0.0381(11) 0.0212(13)
F4 0.0800(11) 0.1119(14) 0.0742(12) 0.0383(10) 0.0110(9) 0.0204(10)
C9 0.0581(16) 0.0693(18) 0.0671(18) 0.0151(14) 0.0220(14) 0.0075(15)
C8 0.0649(18) 0.0769(19) 0.0662(18) 0.0088(16) 0.0311(15) 0.0075(16)
C11 0.0585(16) 0.107(2) 0.0469(16) 0.0271(17) 0.0120(12) 0.0057(15)
C12 0.0583(17) 0.103(2) 0.0563(18) 0.0269(16) 0.0065(14) -0.0013(17)

loop_
_atom_type_symbol
_atom_type_description
_atom_type_scat_dispersion_real
_atom_type_scat_dispersion_imag
_atom_type_scat_source
C C 0.0033 0.0016 'International Tables Vol C Tables 4.2.6.8 and 6.1.1.4'
H H 0.0000 0.0000 'International Tables Vol C Tables 4.2.6.8 and 6.1.1.4'
N N 0.0061 0.0033 'International Tables Vol C Tables 4.2.6.8 and 6.1.1.4'
O O 0.0106 0.0060 'International Tables Vol C Tables 4.2.6.8 and 6.1.1.4'
F F 0.0171 0.0103 'International Tables Vol C Tables 4.2.6.8 and 6.1.1.4'

loop_
_geom_angle_atom_site_label_1
_geom_angle_atom_site_label_2
_geom_angle_atom_site_label_3
_geom_angle_site_symmetry_1
_geom_angle_site_symmetry_3
_geom_angle
_geom_angle_publ_flag
C3 C2 C7 . . 117.9(2) ?
C3 C2 C1 . . 124.5(2) ?
C7 C2 C1 . . 117.5(2) ?
F1 C3 C2 . . 123.0(2) ?
F1 C3 C4 . . 115.9(2) ?
C2 C3 C4 . . 121.1(2) ?
C1 O1 H1 . . 109.5 ?
C11 C10 C9 . . 116.0(2) ?
C11 C10 C10 . 3_666 122.2(3) ?
C9 C10 C10 . 3_666 121.8(3) ?
C6 C7 C2 . . 120.6(2) ?
C6 C7 H7 . . 119.7 ?
C2 C7 H7 . . 119.7 ?
F3 C5 C4 . . 119.9(2) ?
F3 C5 C6 . . 120.8(2) ?
C4 C5 C6 . . 119.3(2) ?
C12 N1 C8 . . 116.6(2) ?
F2 C4 C5 . . 120.0(2) ?
F2 C4 C3 . . 119.9(2) ?
C5 C4 C3 . . 120.1(2) ?
F4 C6 C7 . . 121.1(2) ?
F4 C6 C5 . . 117.8(2) ?
C7 C6 C5 . . 121.0(2) ?
O2 C1 O1 . . 124.9(2) ?
O2 C1 C2 . . 121.0(3) ?
O1 C1 C2 . . 114.2(2) ?
C8 C9 C10 . . 119.9(3) ?
C8 C9 H9 . . 120.0 ?
C10 C9 H9 . . 120.0 ?
N1 C8 C9 . . 123.7(3) ?
N1 C8 H8 . . 118.1 ?
C9 C8 H8 . . 118.1 ?
C10 C11 C12 . . 120.2(3) ?
C10 C11 H11 . . 119.9 ?
C12 C11 H11 . . 119.9 ?
N1 C12 C11 . . 123.6(3) ?
N1 C12 H12 . . 118.2 ?
C11 C12 H12 . . 118.2 ?

loop_
_geom_bond_atom_site_label_1
_geom_bond_atom_site_label_2
_geom_bond_site_symmetry_2
_geom_bond_distance
_geom_bond_publ_flag
F2 C4 . 1.336(3) ?
C2 C3 . 1.378(3) ?
C2 C7 . 1.379(3) ?
C2 C1 . 1.509(3) ?
C3 F1 . 1.334(3) ?
C3 C4 . 1.381(3) ?
O1 C1 . 1.292(3) ?
O1 H1 . 0.8200 ?
C10 C11 . 1.368(3) ?
C10 C9 . 1.381(4) ?
C10 C10 3_666 1.484(4) ?
F3 C5 . 1.337(2) ?
C7 C6 . 1.364(3) ?
C7 H7 . 0.9300 ?
C5 C4 . 1.356(3) ?
C5 C6 . 1.371(3) ?
N1 C12 . 1.315(3) ?
N1 C8 . 1.317(3) ?
C6 F4 . 1.341(3) ?
C1 O2 . 1.200(3) ?
C9 C8 . 1.375(3) ?
C9 H9 . 0.9300 ?
C8 H8 . 0.9300 ?
C11 C12 . 1.382(3) ?
C11 H11 . 0.9300 ?
C12 H12 . 0.9300 ?

loop_
_geom_hbond_atom_site_label_D
_geom_hbond_atom_site_label_H
_geom_hbond_atom_site_label_A
_geom_hbond_site_symmetry_A
_geom_hbond_distance_DH
_geom_hbond_distance_HA
_geom_hbond_distance_DA
_geom_hbond_angle_DHA
C12 H12 F4 3_756 0.93 2.39 3.105(3) 133.7
C8 H8 F3 2_755 0.93 2.56 3.308(3) 138.2
O1 H1 N1 1_455 0.82 1.80 2.620(2) 174.2

loop_
_geom_torsion_atom_site_label_1
_geom_torsion_atom_site_label_2
_geom_torsion_atom_site_label_3
_geom_torsion_atom_site_label_4
_geom_torsion_site_symmetry_1
_geom_torsion_site_symmetry_2
_geom_torsion_site_symmetry_3
_geom_torsion_site_symmetry_4
_geom_torsion
_geom_torsion_publ_flag
C7 C2 C3 F1 . . . . 178.0(2) ?
C1 C2 C3 F1 . . . . -4.4(4) ?
C7 C2 C3 C4 . . . . -0.6(4) ?
C1 C2 C3 C4 . . . . 176.9(2) ?
C3 C2 C7 C6 . . . . 0.8(4) ?
C1 C2 C7 C6 . . . . -176.9(2) ?
F3 C5 C4 F2 . . . . 0.8(4) ?
C6 C5 C4 F2 . . . . -179.0(2) ?
F3 C5 C4 C3 . . . . -179.5(2) ?
C6 C5 C4 C3 . . . . 0.7(4) ?
F1 C3 C4 F2 . . . . 0.8(3) ?
C2 C3 C4 F2 . . . . 179.6(2) ?
F1 C3 C4 C5 . . . . -178.9(2) ?
C2 C3 C4 C5 . . . . -0.1(4) ?
C2 C7 C6 F4 . . . . 179.9(2) ?
C2 C7 C6 C5 . . . . -0.3(4) ?
F3 C5 C6 F4 . . . . -0.5(4) ?
C4 C5 C6 F4 . . . . 179.3(2) ?
F3 C5 C6 C7 . . . . 179.7(2) ?
C4 C5 C6 C7 . . . . -0.5(4) ?
C3 C2 C1 O2 . . . . 177.4(3) ?
C7 C2 C1 O2 . . . . -5.1(4) ?
C3 C2 C1 O1 . . . . -3.2(4) ?
C7 C2 C1 O1 . . . . 174.3(2) ?
C11 C10 C9 C8 . . . . -0.8(4) ?
C10 C10 C9 C8 3_666 . . . 179.9(3) ?
C12 N1 C8 C9 . . . . -0.5(4) ?
C10 C9 C8 N1 . . . . 0.8(5) ?
C9 C10 C11 C12 . . . . 0.6(4) ?
C10 C10 C11 C12 3_666 . . . 179.8(3) ?
C8 N1 C12 C11 . . . . 0.2(4) ?
C10 C11 C12 N1 . . . . -0.3(5) ?
